data_2209987
loop_
_publ_author_name
'Singh, N. K.'
'Butcher, Ray J.'
'Bharty, Manoj Kumar'
'Srivastava, Ajay K.'
'Tripathi, Pratibha'

_publ_section_title
;
 4-[5-(Benzylsulfanyl)-1,3,4-oxadiazol-2-yl]pyridine from a single-pot
 reaction
;
_journal_coeditor_code RZ2060
_journal_issue 8
_journal_name_full 'Acta Crystallographica Section E'
_journal_page_first o3473
_journal_page_last o3474
_journal_paper_doi 10.1107/S1600536806027814
_journal_volume 62
_journal_year 2006
_chemical_formula_iupac 'C14 H11 N3 O S'
_chemical_formula_moiety 'C14 H11 N3 O S'
_chemical_formula_sum 'C14 H11 N3 O S'
_chemical_formula_weight 269.32
_chemical_melting_point 453
_chemical_name_systematic
;
4-[5-(benzylsulfanyl)-1,3,4-oxadiazol-2-yl]pyridine
;
_space_group_IT_number 14
_symmetry_cell_setting monoclinic
_symmetry_space_group_name_Hall '-P 2ybc'
_symmetry_space_group_name_H-M 'P 1 21/c 1'
_atom_sites_solution_hydrogens geom
_atom_sites_solution_primary direct
_atom_sites_solution_secondary difmap
_cell_angle_alpha 90.00
_cell_angle_beta 92.8240(10)
_cell_angle_gamma 90.00
_cell_formula_units_Z 8
_cell_length_a 11.2294(6)
_cell_length_b 7.5234(4)
_cell_length_c 31.1642(15)
_cell_measurement_reflns_used 4683
_cell_measurement_temperature 298(2)
_cell_measurement_theta_max 22.93
_cell_measurement_theta_min 2.19
_cell_volume 2629.7(2)
_computing_cell_refinement APEX2
_computing_data_collection 'APEX2 (Bruker, 2006)'
_computing_data_reduction APEX2
_computing_molecular_graphics 'SHELXTL (Bruker, 2001)'
_computing_publication_material SHELXTL
_computing_structure_refinement 'SHELXL97 (Sheldrick, 1997)'
_computing_structure_solution 'SHELXS97 (Sheldrick, 1997)'
_diffrn_ambient_temperature 298(2)
_diffrn_measured_fraction_theta_full 0.995
_diffrn_measured_fraction_theta_max 0.951
_diffrn_measurement_device_type 'Bruker SMART APEX-II CCD area-detector'
_diffrn_measurement_method '\f and \w'
_diffrn_radiation_monochromator graphite
_diffrn_radiation_source 'fine-focus sealed tube'
_diffrn_radiation_type MoK\a
_diffrn_radiation_wavelength 0.71073
_diffrn_reflns_av_R_equivalents 0.0304
_diffrn_reflns_av_sigmaI/netI 0.0347
_diffrn_reflns_limit_h_max 16
_diffrn_reflns_limit_h_min -15
_diffrn_reflns_limit_k_max 10
_diffrn_reflns_limit_k_min -8
_diffrn_reflns_limit_l_max 44
_diffrn_reflns_limit_l_min -42
_diffrn_reflns_number 25340
_diffrn_reflns_theta_full 25.00
_diffrn_reflns_theta_max 30.54
_diffrn_reflns_theta_min 1.82
_diffrn_standards_decay_% 0
_diffrn_standards_number 0
_exptl_absorpt_coefficient_mu 0.241
_exptl_absorpt_correction_T_max 0.9580
_exptl_absorpt_correction_T_min 0.8830
_exptl_absorpt_correction_type multi-scan
_exptl_absorpt_process_details '(SADABS; Sheldrick, 1996)'
_exptl_crystal_colour colourless
_exptl_crystal_density_diffrn 1.361
_exptl_crystal_density_method 'not measured'
_exptl_crystal_description needle
_exptl_crystal_F_000 1120
_exptl_crystal_size_max 0.53
_exptl_crystal_size_mid 0.23
_exptl_crystal_size_min 0.18
_refine_diff_density_max 0.209
_refine_diff_density_min -0.244
_refine_ls_extinction_method none
_refine_ls_goodness_of_fit_ref 1.019
_refine_ls_hydrogen_treatment constr
_refine_ls_matrix_type full
_refine_ls_number_parameters 343
_refine_ls_number_reflns 7646
_refine_ls_number_restraints 0
_refine_ls_restrained_S_all 1.019
_refine_ls_R_factor_all 0.0924
_refine_ls_R_factor_gt 0.0473
_refine_ls_shift/su_max 0.002
_refine_ls_shift/su_mean 0.000
_refine_ls_structure_factor_coef Fsqd
_refine_ls_weighting_details 'calc w = 1/[\s^2^(Fo^2^)+(0.0502P)^2^+0.2457P] where P=(Fo^2^+2Fc^2^)/3'
_refine_ls_weighting_scheme calc
_refine_ls_wR_factor_gt 0.1077
_refine_ls_wR_factor_ref 0.1254
_reflns_number_gt 4375
_reflns_number_total 7646
_reflns_threshold_expression I>2\s(I)
_cod_data_source_file rz2060.cif
_cod_data_source_block I
_cod_original_sg_symbol_H-M 'P 21/c'
_cod_database_code 2209987
_cod_database_fobs_code 2209987

loop_
_symmetry_equiv_pos_as_xyz
'x, y, z'
'-x, y+1/2, -z+1/2'
'-x, -y, -z'
'x, -y-1/2, z-1/2'

loop_
_atom_site_type_symbol
_atom_site_label
_atom_site_fract_x
_atom_site_fract_y
_atom_site_fract_z
_atom_site_U_iso_or_equiv
_atom_site_adp_type
_atom_site_calc_flag
_atom_site_refinement_flags
_atom_site_occupancy
S S1A 0.08343(4) 0.10883(6) 0.130666(14) 0.06755(15) Uani d . 1
S S1B 0.56664(4) 0.40116(7) -0.126358(15) 0.07555(16) Uani d . 1
O O1A 0.08129(9) 0.17239(14) 0.04696(3) 0.0583(3) Uani d . 1
O O1B 0.57684(9) 0.32657(15) -0.04305(3) 0.0608(3) Uani d . 1
N N1A 0.22535(12) -0.0120(2) 0.06859(5) 0.0688(4) Uani d . 1
N N2A 0.23163(12) 0.0163(2) 0.02409(5) 0.0710(4) Uani d . 1
N N3A 0.07025(18) 0.3414(3) -0.11107(6) 0.0901(5) Uani d . 1
N N1B 0.71550(13) 0.5168(2) -0.06099(5) 0.0776(4) Uani d . 1
N N2B 0.72924(14) 0.4821(2) -0.01675(5) 0.0800(4) Uani d . 1
N N3B 0.59414(18) 0.1385(3) 0.11356(5) 0.0928(5) Uani d . 1
C C1A 0.15107(13) -0.0585(2) 0.20516(5) 0.0553(4) Uani d . 1
C C2A 0.22580(13) 0.0152(2) 0.23710(6) 0.0632(4) Uani d . 1
H H2AA 0.2951 0.0731 0.2298 0.076 Uiso calc R 1
C C3A 0.19859(16) 0.0035(2) 0.27955(6) 0.0706(5) Uani d . 1
H H3AA 0.2494 0.0536 0.3007 0.085 Uiso calc R 1
C C4A 0.09702(16) -0.0814(2) 0.29080(6) 0.0686(5) Uani d . 1
H H4AA 0.0786 -0.0889 0.3195 0.082 Uiso calc R 1
C C5A 0.02282(15) -0.1552(2) 0.25957(6) 0.0665(5) Uani d . 1
H H5AA -0.0462 -0.2131 0.2672 0.080 Uiso calc R 1
C C6A 0.04911(14) -0.1447(2) 0.21704(6) 0.0612(4) Uani d . 1
H H6AA -0.0020 -0.1958 0.1961 0.073 Uiso calc R 1
C C7A 0.18135(16) -0.0497(3) 0.15885(6) 0.0747(5) Uani d . 1
H H7AA 0.1719 -0.1661 0.1458 0.090 Uiso calc R 1
H H7AB 0.2637 -0.0132 0.1568 0.090 Uiso calc R 1
C C8A 0.13694(14) 0.0825(2) 0.08008(5) 0.0578(4) Uani d . 1
C C9A 0.14707(14) 0.1243(2) 0.01300(5) 0.0566(4) Uani d . 1
C C10A 0.11741(14) 0.1980(2) -0.02934(5) 0.0585(4) Uani d . 1
C C11A 0.01883(15) 0.3037(2) -0.03784(6) 0.0673(4) Uani d . 1
H H11A -0.0340 0.3285 -0.0166 0.081 Uiso calc R 1
C C12A 0.00060(18) 0.3719(3) -0.07876(7) 0.0805(5) Uani d . 1
H H12A -0.0655 0.4446 -0.0840 0.097 Uiso calc R 1
C C13A 0.1636(2) 0.2372(3) -0.10205(6) 0.0911(6) Uani d . 1
H H13A 0.2136 0.2120 -0.1242 0.109 Uiso calc R 1
C C14A 0.19158(17) 0.1642(3) -0.06265(6) 0.0761(5) Uani d . 1
H H14A 0.2590 0.0934 -0.0583 0.091 Uiso calc R 1
C C1B 0.63732(14) 0.5699(2) -0.19808(6) 0.0610(4) Uani d . 1
C C2B 0.72168(15) 0.4992(2) -0.22394(7) 0.0754(5) Uani d . 1
H H2BA 0.7905 0.4480 -0.2116 0.091 Uiso calc R 1
C C3B 0.70437(19) 0.5042(3) -0.26805(8) 0.0886(6) Uani d . 1
H H3BA 0.7611 0.4559 -0.2854 0.106 Uiso calc R 1
C C4B 0.6026(2) 0.5812(3) -0.28619(7) 0.0839(6) Uani d . 1
H H4BA 0.5903 0.5849 -0.3159 0.101 Uiso calc R 1
C C5B 0.52020(17) 0.6516(3) -0.26067(7) 0.0778(5) Uani d . 1
H H5BA 0.4519 0.7044 -0.2730 0.093 Uiso calc R 1
C C6B 0.53710(14) 0.6453(2) -0.21723(6) 0.0683(5) Uani d . 1
H H6BA 0.4795 0.6930 -0.2001 0.082 Uiso calc R 1
C C7B 0.65897(19) 0.5695(3) -0.15037(6) 0.0889(6) Uani d . 1
H H7BA 0.6402 0.6855 -0.1389 0.107 Uiso calc R 1
H H7BB 0.7424 0.5449 -0.1432 0.107 Uiso calc R 1
C C8B 0.62646(14) 0.4219(2) -0.07447(6) 0.0621(4) Uani d . 1
C C9B 0.64745(14) 0.3709(2) -0.00774(5) 0.0608(4) Uani d . 1
C C10B 0.62597(14) 0.2915(2) 0.03365(5) 0.0615(4) Uani d . 1
C C11B 0.52904(15) 0.1844(2) 0.04028(6) 0.0667(4) Uani d . 1
H H11B 0.4724 0.1622 0.0182 0.080 Uiso calc R 1
C C12B 0.51782(18) 0.1110(3) 0.08041(6) 0.0793(5) Uani d . 1
H H12B 0.4527 0.0376 0.0845 0.095 Uiso calc R 1
C C13B 0.6863(2) 0.2432(3) 0.10664(7) 0.0981(7) Uani d . 1
H H13B 0.7410 0.2643 0.1295 0.118 Uiso calc R 1
C C14B 0.70610(18) 0.3222(3) 0.06803(6) 0.0821(6) Uani d . 1
H H14B 0.7721 0.3950 0.0650 0.099 Uiso calc R 1

loop_
_atom_site_aniso_label
_atom_site_aniso_U_11
_atom_site_aniso_U_22
_atom_site_aniso_U_33
_atom_site_aniso_U_12
_atom_site_aniso_U_13
_atom_site_aniso_U_23
S1A 0.0709(3) 0.0669(3) 0.0659(3) 0.0126(2) 0.0137(2) 0.0033(2)
S1B 0.0810(3) 0.0711(3) 0.0737(3) -0.0193(2) -0.0047(2) 0.0078(2)
O1A 0.0576(6) 0.0559(7) 0.0616(6) 0.0025(5) 0.0060(5) -0.0027(5)
O1B 0.0593(6) 0.0560(7) 0.0669(7) -0.0081(5) -0.0012(5) -0.0024(5)
N1A 0.0687(8) 0.0705(10) 0.0679(9) 0.0124(7) 0.0110(7) 0.0006(7)
N2A 0.0736(9) 0.0721(10) 0.0682(9) 0.0133(8) 0.0123(7) -0.0024(7)
N3A 0.1150(14) 0.0852(13) 0.0693(10) -0.0045(11) -0.0050(10) 0.0023(9)
N1B 0.0776(9) 0.0722(11) 0.0822(11) -0.0224(8) -0.0027(8) -0.0006(8)
N2B 0.0798(10) 0.0760(11) 0.0832(11) -0.0232(9) -0.0046(8) -0.0078(8)
N3B 0.1109(14) 0.1002(15) 0.0675(11) -0.0031(11) 0.0059(10) -0.0045(9)
C1A 0.0549(8) 0.0441(9) 0.0672(10) 0.0081(7) 0.0057(7) 0.0045(7)
C2A 0.0484(8) 0.0480(10) 0.0927(13) -0.0037(7) -0.0008(8) 0.0110(9)
C3A 0.0764(11) 0.0578(11) 0.0752(12) -0.0021(9) -0.0183(9) 0.0026(9)
C4A 0.0796(11) 0.0601(11) 0.0665(11) 0.0079(9) 0.0076(9) 0.0073(8)
C5A 0.0569(9) 0.0593(11) 0.0840(12) -0.0030(8) 0.0102(9) 0.0093(9)
C6A 0.0586(9) 0.0514(10) 0.0731(11) -0.0059(7) -0.0023(8) -0.0013(8)
C7A 0.0775(11) 0.0691(12) 0.0789(12) 0.0201(9) 0.0173(9) 0.0093(9)
C8A 0.0574(8) 0.0515(10) 0.0648(10) -0.0028(7) 0.0062(7) -0.0012(7)
C9A 0.0578(9) 0.0512(10) 0.0613(10) -0.0055(7) 0.0072(7) -0.0112(7)
C10A 0.0619(9) 0.0514(10) 0.0619(10) -0.0103(7) 0.0015(7) -0.0112(7)
C11A 0.0634(10) 0.0682(12) 0.0699(11) -0.0054(9) -0.0009(8) -0.0085(9)
C12A 0.0838(12) 0.0778(14) 0.0782(13) -0.0031(10) -0.0129(11) 0.0004(10)
C13A 0.1153(17) 0.0920(17) 0.0673(13) 0.0020(14) 0.0173(12) -0.0061(11)
C14A 0.0874(12) 0.0746(13) 0.0670(11) 0.0081(10) 0.0115(10) -0.0070(9)
C1B 0.0621(9) 0.0429(9) 0.0784(11) -0.0073(7) 0.0079(8) 0.0064(8)
C2B 0.0569(9) 0.0510(11) 0.1192(16) 0.0064(8) 0.0125(10) 0.0141(10)
C3B 0.0976(15) 0.0580(13) 0.1147(18) -0.0033(11) 0.0511(14) -0.0099(12)
C4B 0.1069(16) 0.0676(13) 0.0774(13) -0.0251(12) 0.0062(12) 0.0027(10)
C5B 0.0660(10) 0.0661(13) 0.1003(15) -0.0070(9) -0.0056(10) 0.0189(11)
C6B 0.0580(9) 0.0506(10) 0.0974(14) 0.0045(8) 0.0162(9) 0.0078(9)
C7B 0.1016(14) 0.0753(14) 0.0894(14) -0.0289(11) -0.0016(11) 0.0128(11)
C8B 0.0625(9) 0.0510(10) 0.0730(11) -0.0014(8) 0.0049(8) -0.0014(8)
C9B 0.0568(9) 0.0542(10) 0.0710(11) -0.0029(7) -0.0004(8) -0.0137(8)
C10B 0.0633(9) 0.0550(10) 0.0661(10) 0.0010(8) 0.0021(8) -0.0146(8)
C11B 0.0618(9) 0.0694(12) 0.0688(11) 0.0019(8) 0.0036(8) -0.0104(9)
C12B 0.0794(12) 0.0803(14) 0.0792(13) -0.0026(10) 0.0146(10) -0.0048(10)
C13B 0.1127(17) 0.1077(19) 0.0719(14) -0.0131(15) -0.0150(12) -0.0173(12)
C14B 0.0843(12) 0.0831(15) 0.0779(13) -0.0160(11) -0.0070(10) -0.0146(11)

loop_
_atom_type_symbol
_atom_type_description
_atom_type_scat_dispersion_real
_atom_type_scat_dispersion_imag
_atom_type_scat_source
C C 0.0033 0.0016 'International Tables Vol C Tables 4.2.6.8 and 6.1.1.4'
H H 0.0000 0.0000 'International Tables Vol C Tables 4.2.6.8 and 6.1.1.4'
N N 0.0061 0.0033 'International Tables Vol C Tables 4.2.6.8 and 6.1.1.4'
O O 0.0106 0.0060 'International Tables Vol C Tables 4.2.6.8 and 6.1.1.4'
S S 0.1246 0.1234 'International Tables Vol C Tables 4.2.6.8 and 6.1.1.4'

loop_
_geom_angle_atom_site_label_1
_geom_angle_atom_site_label_2
_geom_angle_atom_site_label_3
_geom_angle
_geom_angle_publ_flag
C8A S1A C7A 97.83(8) y
C8B S1B C7B 96.83(9) ?
C8A O1A C9A 102.13(12) y
C8B O1B C9B 102.13(12) ?
C8A N1A N2A 105.52(14) ?
C9A N2A N1A 106.76(13) ?
C12A N3A C13A 115.50(18) ?
C8B N1B N2B 105.35(14) ?
C9B N2B N1B 106.89(14) ?
C12B N3B C13B 116.45(18) ?
C6A C1A C2A 118.39(15) ?
C6A C1A C7A 120.58(16) ?
C2A C1A C7A 121.01(15) ?
C3A C2A C1A 120.69(15) ?
C3A C2A H2AA 119.7 ?
C1A C2A H2AA 119.7 ?
C4A C3A C2A 120.24(17) ?
C4A C3A H3AA 119.9 ?
C2A C3A H3AA 119.9 ?
C5A C4A C3A 119.59(17) ?
C5A C4A H4AA 120.2 ?
C3A C4A H4AA 120.2 ?
C4A C5A C6A 120.71(16) ?
C4A C5A H5AA 119.6 ?
C6A C5A H5AA 119.6 ?
C5A C6A C1A 120.38(16) ?
C5A C6A H6AA 119.8 ?
C1A C6A H6AA 119.8 ?
C1A C7A S1A 109.48(11) ?
C1A C7A H7AA 109.8 ?
S1A C7A H7AA 109.8 ?
C1A C7A H7AB 109.8 ?
S1A C7A H7AB 109.8 ?
H7AA C7A H7AB 108.2 ?
N1A C8A O1A 113.30(14) ?
N1A C8A S1A 128.77(14) ?
O1A C8A S1A 117.93(11) ?
N2A C9A O1A 112.28(14) ?
N2A C9A C10A 128.20(15) ?
O1A C9A C10A 119.51(14) ?
C11A C10A C14A 117.94(16) ?
C11A C10A C9A 122.69(15) ?
C14A C10A C9A 119.37(16) ?
C10A C11A C12A 118.23(17) ?
C10A C11A H11A 120.9 ?
C12A C11A H11A 120.9 ?
N3A C12A C11A 124.87(19) ?
N3A C12A H12A 117.6 ?
C11A C12A H12A 117.6 ?
N3A C13A C14A 124.8(2) ?
N3A C13A H13A 117.6 ?
C14A C13A H13A 117.6 ?
C13A C14A C10A 118.61(19) ?
C13A C14A H14A 120.7 ?
C10A C14A H14A 120.7 ?
C6B C1B C2B 118.54(17) ?
C6B C1B C7B 121.60(17) ?
C2B C1B C7B 119.82(17) ?
C3B C2B C1B 120.29(17) ?
C3B C2B H2BA 119.9 ?
C1B C2B H2BA 119.9 ?
C4B C3B C2B 119.58(18) ?
C4B C3B H3BA 120.2 ?
C2B C3B H3BA 120.2 ?
C5B C4B C3B 120.0(2) ?
C5B C4B H4BA 120.0 ?
C3B C4B H4BA 120.0 ?
C4B C5B C6B 120.30(19) ?
C4B C5B H5BA 119.8 ?
C6B C5B H5BA 119.8 ?
C5B C6B C1B 121.32(17) ?
C5B C6B H6BA 119.3 ?
C1B C6B H6BA 119.3 ?
C1B C7B S1B 110.03(13) ?
C1B C7B H7BA 109.7 ?
S1B C7B H7BA 109.7 ?
C1B C7B H7BB 109.7 ?
S1B C7B H7BB 109.7 ?
H7BA C7B H7BB 108.2 ?
N1B C8B O1B 113.54(15) ?
N1B C8B S1B 128.18(14) ?
O1B C8B S1B 118.28(12) ?
N2B C9B O1B 112.08(15) ?
N2B C9B C10B 127.89(16) ?
O1B C9B C10B 120.02(14) ?
C11B C10B C14B 118.01(17) ?
C11B C10B C9B 122.71(15) ?
C14B C10B C9B 119.27(16) ?
C10B C11B C12B 118.59(17) ?
C10B C11B H11B 120.7 ?
C12B C11B H11B 120.7 ?
N3B C12B C11B 124.05(19) ?
N3B C12B H12B 118.0 ?
C11B C12B H12B 118.0 ?
N3B C13B C14B 124.2(2) ?
N3B C13B H13B 117.9 ?
C14B C13B H13B 117.9 ?
C13B C14B C10B 118.68(19) ?
C13B C14B H14B 120.7 ?
C10B C14B H14B 120.7 ?

loop_
_geom_bond_atom_site_label_1
_geom_bond_atom_site_label_2
_geom_bond_distance
_geom_bond_publ_flag
S1A C8A 1.7259(16) y
S1A C7A 1.8187(17) y
S1B C8B 1.7272(18) ?
S1B C7B 1.8207(18) ?
O1A C8A 1.3603(19) y
O1A C9A 1.3688(17) y
O1B C8B 1.3557(19) ?
O1B C9B 1.3655(18) ?
N1A C8A 1.286(2) y
N1A N2A 1.4082(19) y
N2A C9A 1.284(2) y
N3A C12A 1.325(2) ?
N3A C13A 1.328(3) ?
N1B C8B 1.282(2) ?
N1B N2B 1.404(2) ?
N2B C9B 1.284(2) ?
N3B C12B 1.326(2) ?
N3B C13B 1.327(3) ?
C1A C6A 1.382(2) ?
C1A C2A 1.386(2) ?
C1A C7A 1.500(2) ?
C2A C3A 1.375(2) ?
C2A H2AA 0.9300 ?
C3A C4A 1.368(2) ?
C3A H3AA 0.9300 ?
C4A C5A 1.367(2) ?
C4A H4AA 0.9300 ?
C5A C6A 1.374(2) ?
C5A H5AA 0.9300 ?
C6A H6AA 0.9300 ?
C7A H7AA 0.9700 ?
C7A H7AB 0.9700 ?
C9A C10A 1.454(2) ?
C10A C11A 1.378(2) ?
C10A C14A 1.386(2) ?
C11A C12A 1.380(3) ?
C11A H11A 0.9300 ?
C12A H12A 0.9300 ?
C13A C14A 1.368(3) ?
C13A H13A 0.9300 ?
C14A H14A 0.9300 ?
C1B C6B 1.370(2) ?
C1B C2B 1.380(2) ?
C1B C7B 1.495(3) ?
C2B C3B 1.379(3) ?
C2B H2BA 0.9300 ?
C3B C4B 1.378(3) ?
C3B H3BA 0.9300 ?
C4B C5B 1.357(3) ?
C4B H4BA 0.9300 ?
C5B C6B 1.359(3) ?
C5B H5BA 0.9300 ?
C6B H6BA 0.9300 ?
C7B H7BA 0.9700 ?
C7B H7BB 0.9700 ?
C9B C10B 1.452(2) ?
C10B C11B 1.378(2) ?
C10B C14B 1.384(2) ?
C11B C12B 1.379(2) ?
C11B H11B 0.9300 ?
C12B H12B 0.9300 ?
C13B C14B 1.370(3) ?
C13B H13B 0.9300 ?
C14B H14B 0.9300 ?

loop_
_geom_torsion_atom_site_label_1
_geom_torsion_atom_site_label_2
_geom_torsion_atom_site_label_3
_geom_torsion_atom_site_label_4
_geom_torsion
C8A N1A N2A C9A 0.01(18)
C8B N1B N2B C9B -0.2(2)
C6A C1A C2A C3A -0.4(2)
C7A C1A C2A C3A -178.75(15)
C1A C2A C3A C4A 0.1(3)
C2A C3A C4A C5A 0.2(3)
C3A C4A C5A C6A -0.1(3)
C4A C5A C6A C1A -0.2(3)
C2A C1A C6A C5A 0.4(2)
C7A C1A C6A C5A 178.84(15)
C6A C1A C7A S1A 74.14(18)
C2A C1A C7A S1A -107.52(16)
C8A S1A C7A C1A -178.31(13)
N2A N1A C8A O1A 0.50(19)
N2A N1A C8A S1A -178.98(12)
C9A O1A C8A N1A -0.77(17)
C9A O1A C8A S1A 178.77(11)
C7A S1A C8A N1A -4.65(18)
C7A S1A C8A O1A 175.89(13)
N1A N2A C9A O1A -0.50(18)
N1A N2A C9A C10A 178.56(15)
C8A O1A C9A N2A 0.77(17)
C8A O1A C9A C10A -178.39(13)
N2A C9A C10A C11A 175.35(17)
O1A C9A C10A C11A -5.6(2)
N2A C9A C10A C14A -5.8(3)
O1A C9A C10A C14A 173.19(15)
C14A C10A C11A C12A -0.9(2)
C9A C10A C11A C12A 177.92(16)
C13A N3A C12A C11A -0.1(3)
C10A C11A C12A N3A 1.0(3)
C12A N3A C13A C14A -0.8(3)
N3A C13A C14A C10A 0.8(3)
C11A C10A C14A C13A 0.1(3)
C9A C10A C14A C13A -178.79(17)
C6B C1B C2B C3B -0.3(3)
C7B C1B C2B C3B -177.88(16)
C1B C2B C3B C4B 0.4(3)
C2B C3B C4B C5B 0.1(3)
C3B C4B C5B C6B -0.6(3)
C4B C5B C6B C1B 0.6(3)
C2B C1B C6B C5B -0.2(2)
C7B C1B C6B C5B 177.33(16)
C6B C1B C7B S1B 76.6(2)
C2B C1B C7B S1B -105.87(17)
C8B S1B C7B C1B 173.59(15)
N2B N1B C8B O1B 0.8(2)
N2B N1B C8B S1B -178.30(13)
C9B O1B C8B N1B -0.99(18)
C9B O1B C8B S1B 178.19(11)
C7B S1B C8B N1B -5.83(19)
C7B S1B C8B O1B 175.13(14)
N1B N2B C9B O1B -0.4(2)
N1B N2B C9B C10B 178.67(16)
C8B O1B C9B N2B 0.82(18)
C8B O1B C9B C10B -178.34(14)
N2B C9B C10B C11B 174.47(18)
O1B C9B C10B C11B -6.5(2)
N2B C9B C10B C14B -6.2(3)
O1B C9B C10B C14B 172.81(15)
C14B C10B C11B C12B -1.1(3)
C9B C10B C11B C12B 178.21(16)
C13B N3B C12B C11B -0.3(3)
C10B C11B C12B N3B 0.9(3)
C12B N3B C13B C14B 0.0(3)
N3B C13B C14B C10B -0.3(4)
C11B C10B C14B C13B 0.9(3)
C9B C10B C14B C13B -178.49(19)

loop_
_cod_related_entry_id
_cod_related_entry_database
_cod_related_entry_code
1 ChemSpider 704738
